data_2003517
loop_
_publ_author_name
'Tahirov, T. H.'
'Lu, T.-H.'
'Liu, G.-S.'
'Chi, T.-Y.'
'Chung, C.-S.'

_publ_section_title
;
 Two Isomers of 5,7,12,14-Tetramethyl-1,4,8,11-tetraazacyclotetradecane
;
_journal_issue 6
_journal_name_full 'Acta Crystallographica Section C'
_journal_page_first 1146
_journal_page_last 1148
_journal_paper_doi 10.1107/S0108270194011352
_journal_volume 51
_journal_year 1995
_chemical_formula_moiety 'C14 H32 N4,2H2 O1'
_chemical_formula_sum 'C14 H36 N4 O2'
_chemical_formula_weight 292.46
_space_group_IT_number 2
_symmetry_cell_setting triclinic
_symmetry_space_group_name_Hall '-P 1'
_symmetry_space_group_name_H-M 'P -1'
_atom_type_scat_source IntTabIV
_cell_angle_alpha 110.10(2)
_cell_angle_beta 103.80(1)
_cell_angle_gamma 91.465(9)
_cell_formula_units_Z 3
_cell_length_a 8.6917(7)
_cell_length_b 11.576(1)
_cell_length_c 15.006(3)
_cell_measurement_reflns_used 25
_cell_measurement_temperature 298(3)
_cell_measurement_theta_max 15.04
_cell_measurement_theta_min 7.42
_cell_volume 1367.3(4)
_diffrn_measurement_device 'Enraf-Nonius CAD-4'
_diffrn_measurement_method \q/2\q
_diffrn_radiation_type MoK\a
_diffrn_radiation_wavelength 0.71073
_diffrn_reflns_av_R_equivalents 0.008
_diffrn_reflns_limit_h_max 9
_diffrn_reflns_limit_h_min -9
_diffrn_reflns_limit_k_max 12
_diffrn_reflns_limit_k_min 0
_diffrn_reflns_limit_l_max 15
_diffrn_reflns_limit_l_min -16
_diffrn_reflns_number 3860
_diffrn_reflns_theta_max 22.5
_diffrn_standards_decay_% 14
_diffrn_standards_interval_time 60
_diffrn_standards_number 3
_exptl_absorpt_coefficient_mu 0.07
_exptl_absorpt_correction_T_max 0.9989
_exptl_absorpt_correction_T_min 0.8178
_exptl_absorpt_correction_type 'empirical (North, Phillips & Matthews, 1968)'
_exptl_crystal_colour 'transparent, colorless'
_exptl_crystal_density_diffrn 1.066
_exptl_crystal_description cuboid
_exptl_crystal_size_max 0.44
_exptl_crystal_size_mid 0.43
_exptl_crystal_size_min 0.42
_refine_diff_density_max 0.28(4)
_refine_diff_density_min -0.11(4)
_refine_ls_extinction_coef '1.2(2) (length in mm)'
_refine_ls_extinction_method 'Zachariasen (1968)'
_refine_ls_goodness_of_fit_obs 1.21
_refine_ls_number_parameters 488
_refine_ls_number_reflns 2688
_refine_ls_R_factor_obs 0.051
_refine_ls_shift/esd_max 0.251
_refine_ls_structure_factor_coef F
_refine_ls_weighting_details 'w = 1/[\s(F~o~)^2^ + 0.002F~o~^2^]'
_refine_ls_weighting_scheme calc
_refine_ls_wR_factor_obs 0.068
_reflns_number_observed 2688
_reflns_number_total 3572
_reflns_observed_criterion I>=\s(I)
_cod_data_source_file as1126.cif
_cod_data_source_block as1126a
_cod_depositor_comments
;
The following automatic conversions were performed:

'_refine_ls_weighting_scheme' value 'w = 1/[\s(F~o~)^2^ +
0.002F~o~^2^]' was changed to 'calc'. New tag
'_refine_ls_weighting_details' was created. The value of the new tag
was set to 'w = 1/[\s(F~o~)^2^ + 0.002F~o~^2^]'.

Automatic conversion script
Id: cif_fix_values 3143 2015-03-26 13:38:13Z robertas 
;
_cod_original_cell_volume 1367.3(3)
_cod_database_code 2003517

loop_
_symmetry_equiv_pos_as_xyz
x,y,z
-x,-y,-z

loop_
_atom_site_label
_atom_site_occupancy
_atom_site_fract_x
_atom_site_fract_y
_atom_site_fract_z
_atom_site_B_iso_or_equiv
O(W1) 0.50 .4984(10) .4259(9) .2579(7) 7.6(5)
O(W1') 0.50 .5805(9) .4121(9) .2732(7) 6.3(4)
O(W2) 0.55 .8607(8) .4559(6) .2126(6) 6.7(3)
O(W2') 0.30 .8470(14) .4617(10) .2746(9) 6.5(6)
O(W2") 0.15 .942(3) .462(3) .254(4) 12.3(19)
O(W3) 0.50 .3003(10) .5315(6) .2989(5) 8.7(4)
O(W3') 0.50 .1933(7) .5335(6) .2900(5) 6.9(3)
N(1) 1.00 .0222(3) .32458(20) .39019(16) 4.24(12)
N(2) 1.00 -.3051(3) .24416(21) .37760(16) 4.34(12)
N(3) 1.00 -.2010(3) .21660(21) .57267(16) 4.19(12)
N(4) 1.00 .1296(3) .29992(21) .58722(16) 4.14(12)
N(5) 1.00 .69413(25) .39217(19) .00204(16) 3.85(12)
N(6) 1.00 .37921(24) .37867(19) .04593(16) 3.88(12)
C(1) 1.00 .1244(5) .1981(5) .2512(3) 6.01(22)
C(2) 1.00 .0159(3) .2005(3) .31749(20) 4.37(15)
C(3) 1.00 -.1553(4) .1535(3) .25650(21) 4.56(16)
C(4) 1.00 -.2752(4) .1274(3) .30843(20) 4.25(15)
C(5) 1.00 -.4281(5) .0553(4) .2327(3) 6.29(21)
C(6) 1.00 -.4112(4) .2322(4) .4369(3) 5.17(19)
C(7) 1.00 -.3544(4) .1582(3) .50213(24) 5.09(18)
C(8) 1.00 -.1245(4) .1403(3) .62663(22) 4.47(16)
C(9) 1.00 -.2280(6) .1120(5) .6876(3) 6.67(25)
C(10) 1.00 .0388(4) .2031(3) .69069(22) 4.84(18)
C(11) 1.00 .1671(4) .2143(3) .63971(22) 4.54(15)
C(12) 1.00 .3309(5) .2543(5) .7133(3) 6.86(24)
C(13) 1.00 .2375(4) .3057(4) .52745(24) 4.85(18)
C(14) 1.00 .1771(4) .3780(3) .46156(24) 4.98(17)
C(15) 1.00 .8121(4) .1944(3) -.0294(3) 4.98(19)
C(16) 1.00 .6606(3) .25633(23) -.03649(20) 3.62(13)
C(18) 1.00 .3818(3) .24566(24) -.00300(21) 3.67(13)
C(17) 1.00 .5537(3) .2153(3) .01620(22) 3.77(14)
C(19) 1.00 .2791(4) .1679(4) .0291(3) 5.46(21)
C(20) 1.00 .7785(3) .5795(3) -.0241(3) 4.60(17)
C(21) 1.00 .7667(4) .4406(3) -.0583(3) 4.56(18)
H(N1) 0.5 -.004 .382 .358 4.3(12)
H(N1') 0.5 -.065 .336 .425 6.9(16)
H(N2) 0.5 -.207 .299 .422 4.3(12)
H(N2') 0.5 -.350 .306 .329 7.1(16)
H(N3) 0.5 -.126 .227 .532 5.8(14)
H(N3') 0.5 -.212 .298 .625 5.5(14)
H(N4) 0.5 .008 .286 .557 4.9(12)
H(N4') 0.5 .129 .384 .633 4.6(12)
H(N5) 0.5 .750 .428 .075 8.2(19)
H(N5') 0.5 .591 .428 .016 3.9(11)
H(N6) 0.5 .457 .423 .032 3.6(11)
H(N6') 0.5 .432 .407 .118 5.4(13)
H(1) 1.0 .114(4) .118(3) .203(3) 6.5(9)
H(2) 1.0 .090(5) .261(4) .212(3) 9.0(10)
H(3) 1.0 .240(5) .230(4) .286(3) 8.6(11)
H(4) 1.0 .053(3) .1430(25) .3540(19) 4.6(6)
H(5) 1.0 -.201(3) .2139(24) .2227(19) 4.3(6)
H(6) 1.0 -.154(4) .075(3) .2014(24) 6.3(8)
H(7) 1.0 -.227(3) .0736(25) .3475(19) 4.6(6)
H(8) 1.0 -.504(4) .032(3) .263(3) 7.3(10)
H(9) 1.0 -.483(5) .116(4) .197(3) 9.6(11)
H(10) 1.0 -.406(4) -.021(4) .186(3) 8.0(10)
H(11) 1.0 -.524(4) .192(3) .3952(24) 6.8(8)
H(12) 1.0 -.421(3) .319(3) .4781(21) 5.0(7)
H(13) 1.0 -.445(3) .1547(24) .5379(20) 5.2(6)
H(14) 1.0 -.336(4) .064(3) .4590(24) 6.6(8)
H(15) 1.0 -.115(3) .063(3) .5763(22) 5.2(7)
H(16) 1.0 -.163(4) .071(3) .730(3) 7.4(9)
H(17) 1.0 -.244(4) .194(4) .735(3) 8.0(10)
H(18) 1.0 -.340(7) .067(5) .640(4) 13.0(17)
H(19) 1.0 .081(3) .163(3) .7341(22) 5.2(7)
H(20) 1.0 .032(3) .285(3) .7350(22) 5.3(7)
H(21) 1.0 .164(3) .131(3) .5879(21) 5.0(7)
H(22) 1.0 .417(5) .267(4) .675(3) 10.0(12)
H(23) 1.0 .345(5) .197(4) .741(3) 8.8(11)
H(24) 1.0 .327(5) .340(4) .764(3) 9.6(12)
H(25) 1.0 .251(3) .216(3) .4883(22) 5.8(7)
H(26) 1.0 .348(4) .348(3) .5705(21) 5.3(7)
H(27) 1.0 .257(3) .388(3) .4289(21) 5.3(7)
H(28) 1.0 .162(3) .467(3) .5045(22) 5.3(7)
H(29) 1.0 .882(4) .219(3) -.0616(21) 4.9(7)
H(30) 1.0 .784(4) .104(4) -.0568(25) 7.2(9)
H(31) 1.0 .872(4) .213(3) .046(3) 6.9(8)
H(32) 1.0 .600(3) .2300(22) -.1070(20) 3.9(5)
H(33) 1.0 .554(3) .123(3) -.0029(17) 3.8(5)
H(34) 1.0 .607(3) .2506(22) .0868(21) 3.8(6)
H(35) 1.0 .336(3) .2262(22) -.0771(19) 3.7(5)
H(36) 1.0 .320(4) .198(3) .107(3) 7.6(9)
H(37) 1.0 .170(5) .183(3) .019(3) 7.8(10)
H(38) 1.0 .283(4) .076(4) -.0043(24) 6.9(8)
H(39) 1.0 .832(3) .6196(24) .0520(21) 4.7(6)
H(40) 1.0 .853(4) .610(3) -.0634(21) 5.6(7)
H(41) 1.0 .870(4) .415(3) -.0571(20) 5.1(7)
H(42) 1.0 .705(4) .401(3) -.1277(24) 5.3(7)

loop_
_geom_angle_atom_site_label_1
_geom_angle_atom_site_label_2
_geom_angle_atom_site_label_3
_geom_angle_site_symmetry_1
_geom_angle_site_symmetry_3
_geom_angle
_geom_angle_publ_flag
C(2) N(1) C(14) . . 116.4(2) yes
C(4) N(2) C(6) . . 115.6(3) yes
C(7) N(3) C(8) . . 114.0(2) yes
C(11) N(4) C(13) . . 114.2(2) yes
C(16) N(5) C(21) . . 113.8(2) yes
C(18) N(6) C(20) . 2_665 114.2(2) yes
N(1) C(2) C(1) . . 112.1(3) yes
N(1) C(2) C(3) . . 109.7(2) yes
C(1) C(2) C(3) . . 110.5(3) yes
C(2) C(3) C(4) . . 117.7(2) yes
N(2) C(4) C(3) . . 109.8(2) yes
N(2) C(4) C(5) . . 112.0(3) yes
C(3) C(4) C(5) . . 109.8(3) yes
N(2) C(6) C(7) . . 115.0(3) yes
N(3) C(7) C(6) . . 110.7(3) yes
N(3) C(8) C(9) . . 111.4(3) yes
N(3) C(8) C(10) . . 110.2(2) yes
C(9) C(8) C(10) . . 111.1(3) yes
C(8) C(10) C(11) . . 117.7(3) yes
N(4) C(11) C(10) . . 110.7(2) yes
N(4) C(11) C(12) . . 111.1(3) yes
C(10) C(11) C(12) . . 110.8(3) yes
N(4) C(13) C(14) . . 111.8(3) yes
N(1) C(14) C(13) . . 114.2(3) yes
N(5) C(16) C(15) . . 112.0(2) yes
N(5) C(16) C(17) . . 110.5(2) yes
C(15) C(16) C(17) . . 110.7(2) yes
C(16) C(17) C(18) . . 117.2(2) yes
N(6) C(18) C(17) . . 109.5(2) yes
N(6) C(18) C(19) . . 112.4(3) yes
C(17) C(18) C(19) . . 110.6(2) yes
N(6) C(20) C(21) 2_665 . 111.2(2) yes
N(5) C(21) C(20) . . 112.0(3) yes

loop_
_geom_bond_atom_site_label_1
_geom_bond_atom_site_label_2
_geom_bond_site_symmetry_2
_geom_bond_distance
_geom_bond_publ_flag
N(1) C(2) . 1.465(4) yes
N(1) C(14) . 1.469(4) yes
N(2) C(4) . 1.468(4) yes
N(2) C(6) . 1.460(4) yes
N(3) C(7) . 1.465(4) yes
N(3) C(8) . 1.464(4) yes
N(4) C(11) . 1.463(3) yes
N(4) C(13) . 1.459(4) yes
N(5) C(16) . 1.471(3) yes
N(5) C(21) . 1.461(4) yes
N(6) C(18) . 1.464(3) yes
N(6) C(20) 2_665 1.466(3) yes
C(1) C(2) . 1.519(4) yes
C(2) C(3) . 1.522(4) yes
C(3) C(4) . 1.522(4) yes
C(4) C(5) . 1.525(5) yes
C(6) C(7) . 1.517(5) yes
C(8) C(9) . 1.529(5) yes
C(8) C(10) . 1.511(5) yes
C(10) C(11) . 1.520(5) yes
C(11) C(12) . 1.525(5) yes
C(13) C(14) . 1.516(4) yes
C(15) C(16) . 1.514(4) yes
C(16) C(17) . 1.517(4) yes
C(17) C(18) . 1.527(4) yes
C(18) C(19) . 1.517(4) yes
C(20) N(6) 2_665 1.466(3) yes
C(20) C(21) . 1.503(4) yes
N(1) H(N1) . .94 no
N(1) H(N1') . 1.01 no
N(2) H(N2) . .99 no
N(2) H(N2') . 1.19 no
N(3) H(N3) . 1.03 no
N(3) H(N3') . 1.02 no
N(4) H(N4) . 1.03 no
N(4) H(N4') . .98 no
N(5) H(N5) . 1.02 no
N(5) H(N5') . 1.04 no
N(6) H(N6) . .94 no
N(6) H(N6') . 1.00 no
C(1) H(1) . .94(4) no
C(1) H(2) . 1.09(5) no
C(1) H(3) . 1.01(4) no
C(2) H(4) . 1.01(3) no
C(3) H(5) . 1.03(3) no
C(3) H(6) . 1.00(3) no
C(4) H(7) . 1.03(3) no
C(5) H(8) . 0.97(4) no
C(5) H(9) . 1.07(5) no
C(5) H(10) . 0.98(4) no
C(6) H(11) . 1.03(4) no
C(6) H(12) . 1.00(3) no
C(7) H(13) . 1.06(3) no
C(7) H(14) . 1.10(3) no
C(8) H(15) . .97(3) no
C(9) H(16) . 1.00(4) no
C(9) H(17) . 1.01(4) no
C(9) H(18) . 1.06(6) no
C(10) H(19) . .94(3) no
C(10) H(20) . .97(3) no
C(11) H(21) . 1.00(3) no
C(12) H(22) . 1.09(5) no
C(12) H(23) . .89(5) no
C(12) H(24) . 1.03(5) no
C(13) H(25) . 1.03(3) no
C(13) H(26) . 1.02(3) no
C(14) H(27) . .97(3) no
C(14) H(28) . 1.04(3) no
C(15) H(29) . .95(3) no
C(15) H(30) . .99(4) no
C(15) H(31) . 1.07(4) no
C(16) H(32) . 1.00(3) no
C(17) H(33) . 1.01(3) no
C(17) H(34) . .98(3) no
C(18) H(35) . 1.03(3) no
C(19) H(36) . 1.06(4) no
C(19) H(37) . .96(4) no
C(19) H(38) . 1.01(4) no
C(20) H(39) . 1.05(3) no
C(20) H(40) . 1.10(3) no
C(21) H(41) . .95(3) no
C(21) H(42) . .99(3) no

loop_
_geom_torsion_atom_site_label_1
_geom_torsion_atom_site_label_2
_geom_torsion_atom_site_label_3
_geom_torsion_atom_site_label_4
_geom_torsion_site_symmetry_1
_geom_torsion_site_symmetry_3
_geom_torsion_site_symmetry_4
_geom_torsion
_geom_torsion_publ_flag
C(14) N(1) C(2) C(3) . . . 174.1(3) yes
C(2) N(1) C(14) C(13) . . . -62.3(2) yes
C(6) N(2) C(4) C(3) . . . -176.5(3) yes
C(4) N(2) C(6) C(7) . . . 60.0(2) yes
C(8) N(3) C(7) C(6) . . . -169.9(3) yes
C(7) N(3) C(8) C(10) . . . 175.0(3) yes
C(13) N(4) C(11) C(10) . . . -173.7(3) yes
C(11) N(4) C(13) C(14) . . . 170.2(3) yes
N(1) C(2) C(3) C(4) . . . -66.7(2) yes
C(2) C(3) C(4) N(2) . . . 68.9(2) yes
N(2) C(6) C(7) N(3) . . . 60.8(2) yes
N(3) C(8) C(10) C(11) . . . -68.1(2) yes
C(8) C(10) C(11) N(4) . . . 68.1(2) yes
N(4) C(13) C(14) N(1) . . . -61.4(2) yes
C(21) N(5) C(16) C(17) . . . -167.5(2) yes
C(16) N(5) C(21) C(20) . . . 172.3(3) yes
C(20) N(6) C(18) C(17) 2_665 . . 174.0(2) yes
C(18) N(6) C(20) C(21) . 2_665 2_665 -167.8(3) yes
N(5) C(16) C(17) C(18) . . . 68.7(2) yes
C(16) C(17) C(18) N(6) . . . -72.3(2) yes
N(6) C(20) C(21) N(5) 2_665 . . -70.8(2) yes
